data_7157205
loop_
_publ_author_name
'Wang, Fan'
'Yang, Hong'
'Yu, Shujuan'
'Xue, Yu'
'Fan, Zhoulong'
'Liang, Gaolin'
'Geng, Meiyu'
'Zhang, Ao'
'Ding, Chunyong'

_publ_section_title
;
 Total synthesis of (+-)-tanshinol B, tanshinone I, and (+-)-tanshindiol B
 and C.
;
_journal_issue 18
_journal_name_full 'Organic &amp; biomolecular chemistry'
_journal_page_first 3376
_journal_page_last 3381
_journal_paper_doi 10.1039/c8ob00567b
_journal_volume 16
_journal_year 2018
_chemical_absolute_configuration rmad
_chemical_formula_moiety 'C18 H16 O5, H2 O'
_chemical_formula_sum 'C18 H18 O6'
_chemical_formula_weight 330.32
_space_group_crystal_system monoclinic
_space_group_IT_number 5
_space_group_name_Hall 'C 2y'
_space_group_name_H-M_alt 'C 1 2 1'
_symmetry_space_group_name_Hall 'C 2y'
_symmetry_space_group_name_H-M 'C 1 2 1'
_atom_sites_solution_hydrogens mixed
_atom_sites_solution_primary dual
_audit_creation_date 2017-11-01
_audit_creation_method
;
Olex2 1.2
(compiled 2017.08.10 svn.r3458 for OlexSys, GUI svn.r5381)
;
_audit_update_record
;
2018-02-26 deposited with the CCDC.
2018-04-03 downloaded from the CCDC.
;
_cell_angle_alpha 90
_cell_angle_beta 99.992(4)
_cell_angle_gamma 90
_cell_formula_units_Z 4
_cell_length_a 24.3697(19)
_cell_length_b 9.1064(7)
_cell_length_c 6.6779(6)
_cell_measurement_reflns_used 4262
_cell_measurement_temperature 205
_cell_measurement_theta_max 72.869
_cell_measurement_theta_min 3.683
_cell_volume 1459.5(2)
_computing_cell_refinement 'SAINT v8.34A (Bruker, 2013)'
_computing_data_reduction 'SAINT v8.34A (Bruker, 2013)'
_computing_molecular_graphics 'Olex2 (Dolomanov et al., 2009)'
_computing_publication_material 'Olex2 (Dolomanov et al., 2009)'
_computing_structure_refinement 'ShelXL (Sheldrick, 2015)'
_computing_structure_solution 'ShelXT (Sheldrick, 2015)'
_diffrn_ambient_temperature 205
_diffrn_measured_fraction_theta_full 0.992
_diffrn_measured_fraction_theta_max 0.992
_diffrn_measurement_device_type 'Bruker APEX-II CCD'
_diffrn_measurement_method '\f and \w scans'
_diffrn_radiation_type CuK\a
_diffrn_radiation_wavelength 1.54178
_diffrn_reflns_av_R_equivalents 0.0364
_diffrn_reflns_av_unetI/netI 0.0321
_diffrn_reflns_Laue_measured_fraction_full 0.992
_diffrn_reflns_Laue_measured_fraction_max 0.992
_diffrn_reflns_limit_h_max 28
_diffrn_reflns_limit_h_min -27
_diffrn_reflns_limit_k_max 10
_diffrn_reflns_limit_k_min -10
_diffrn_reflns_limit_l_max 7
_diffrn_reflns_limit_l_min -7
_diffrn_reflns_number 9163
_diffrn_reflns_point_group_measured_fraction_full 0.932
_diffrn_reflns_point_group_measured_fraction_max 0.932
_diffrn_reflns_theta_full 63.978
_diffrn_reflns_theta_max 63.978
_diffrn_reflns_theta_min 3.683
_diffrn_standards_number 0
_exptl_absorpt_coefficient_mu 0.947
_exptl_absorpt_correction_T_max 0.7537
_exptl_absorpt_correction_T_min 0.6053
_exptl_absorpt_correction_type multi-scan
_exptl_absorpt_process_details
'SADABS-2014/5 (Bruker,2014/5) was used for absorption correction. wR2(int) was 0.1278 before and 0.0515 after correction. The Ratio of minimum to maximum transmission is 0.8031. The \l/2 correction factor is 0.00150.'
_exptl_crystal_colour red
_exptl_crystal_colour_primary red
_exptl_crystal_density_diffrn 1.503
_exptl_crystal_description block
_exptl_crystal_F_000 696
_exptl_crystal_size_max 0.28
_exptl_crystal_size_mid 0.15
_exptl_crystal_size_min 0.13
_refine_diff_density_max 0.285
_refine_diff_density_min -0.267
_refine_diff_density_rms 0.090
_refine_ls_abs_structure_details
;
 Flack x determined using 937 quotients [(I+)-(I-)]/[(I+)+(I-)]
 (Parsons, Flack and Wagner, Acta Cryst. B69 (2013) 249-259).
;
_refine_ls_abs_structure_Flack 0.00(9)
_refine_ls_extinction_coef 0.0015(4)
_refine_ls_extinction_expression Fc^*^=kFc[1+0.001xFc^2^\l^3^/sin(2\q)]^-1/4^
_refine_ls_extinction_method 'SHELXL-2014/7 (Sheldrick 2014'
_refine_ls_goodness_of_fit_ref 1.024
_refine_ls_hydrogen_treatment mixed
_refine_ls_matrix_type full
_refine_ls_number_parameters 229
_refine_ls_number_reflns 2262
_refine_ls_number_restraints 1
_refine_ls_restrained_S_all 1.024
_refine_ls_R_factor_all 0.0317
_refine_ls_R_factor_gt 0.0314
_refine_ls_shift/su_max 0.000
_refine_ls_shift/su_mean 0.000
_refine_ls_structure_factor_coef Fsqd
_refine_ls_weighting_details 'w=1/[\s^2^(Fo^2^)+(0.0660P)^2^+0.0890P] where P=(Fo^2^+2Fc^2^)/3'
_refine_ls_weighting_scheme calc
_refine_ls_wR_factor_gt 0.0818
_refine_ls_wR_factor_ref 0.0824
_reflns_Friedel_coverage 0.756
_reflns_Friedel_fraction_full 0.863
_reflns_Friedel_fraction_max 0.863
_reflns_number_gt 2227
_reflns_number_total 2262
_reflns_threshold_expression 'I > 2\s(I)'
_cod_data_source_file c8ob00567b2.cif
_cod_data_source_block cu_2017941-143-1_0m
_cod_database_code 7157205
_shelx_shelxl_version_number 2014/7
_shelx_space_group_comment
;
The symmetry employed for this shelxl refinement is uniquely defined
by the following loop, which should always be used as a source of
symmetry information in preference to the above space-group names.
They are only intended as comments.
;
_shelx_estimated_absorpt_t_max 0.887
_shelx_estimated_absorpt_t_min 0.777
_olex2_refinement_description
;
1. Fixed Uiso
 At 1.2 times of:
  All C(H) groups, All C(H,H) groups
 At 1.5 times of:
  All C(H,H,H) groups, All O(H) groups
2.a Free rotating group:
 O6(H6A)
2.b Ternary CH refined with riding coordinates:
 C10(H10)
2.c Secondary CH2 refined with riding coordinates:
 C8(H8A,H8B), C9(H9A,H9B)
2.d Aromatic/amide H refined with riding coordinates:
 C13(H13), C14(H14), C17(H17)
2.e Idealised Me refined as rotating group:
 C18(H18A,H18B,H18C), C1(H1A,H1B,H1C)
2.f Idealised tetrahedral OH refined as rotating group:
 O4(H4), O5(H5)
;
_olex2_submission_special_instructions 'No special instructions were received'

loop_
_space_group_symop_operation_xyz
'x, y, z'
'-x, y, -z'
'x+1/2, y+1/2, z'
'-x+1/2, y+1/2, -z'

loop_
_atom_site_label
_atom_site_type_symbol
_atom_site_fract_x
_atom_site_fract_y
_atom_site_fract_z
_atom_site_U_iso_or_equiv
_atom_site_adp_type
_atom_site_occupancy
_atom_site_site_symmetry_order
_atom_site_calc_flag
_atom_site_refinement_flags_posn
O1 O 0.48884(7) 0.87885(18) 0.7334(3) 0.0265(4) Uani 1 1 d .
O4 O 0.26415(6) 0.3862(2) 0.6300(2) 0.0282(4) Uani 1 1 d .
H4 H 0.2497 0.4378 0.5325 0.042 Uiso 1 1 calc GR
O5 O 0.28149(7) 0.0826(2) 0.6874(2) 0.0313(4) Uani 1 1 d .
H5 H 0.2660 0.0773 0.7885 0.047 Uiso 1 1 calc GR
O3 O 0.53791(6) 0.30532(19) 0.7739(3) 0.0323(4) Uani 1 1 d .
O2 O 0.61697(6) 0.5055(2) 0.8607(3) 0.0311(4) Uani 1 1 d .
O6 O 0.22961(7) 0.0588(2) 1.0104(3) 0.0388(5) Uani 1 1 d .
H6A H 0.1946 0.0618 0.9685 0.058 Uiso 1 1 d G
C15 C 0.45047(9) 0.6304(3) 0.7059(3) 0.0191(5) Uani 1 1 d .
C16 C 0.49691(9) 0.7319(2) 0.7447(3) 0.0200(5) Uani 1 1 d .
C6 C 0.46245(9) 0.4778(3) 0.7204(3) 0.0189(5) Uani 1 1 d .
C3 C 0.55227(9) 0.7012(3) 0.7935(3) 0.0202(5) Uani 1 1 d .
C7 C 0.41806(9) 0.3749(3) 0.6857(3) 0.0195(5) Uani 1 1 d .
C12 C 0.36323(9) 0.4267(2) 0.6328(3) 0.0191(5) Uani 1 1 d .
C10 C 0.32576(9) 0.1867(3) 0.7247(3) 0.0244(5) Uani 1 1 d .
H10 H 0.3305 0.2195 0.8680 0.029 Uiso 1 1 calc R
C2 C 0.58179(9) 0.8393(3) 0.8129(3) 0.0237(5) Uani 1 1 d .
C11 C 0.31387(8) 0.3202(3) 0.5850(3) 0.0217(5) Uani 1 1 d .
C13 C 0.35317(9) 0.5776(3) 0.6167(3) 0.0225(5) Uani 1 1 d .
H13 H 0.3163 0.6112 0.5793 0.027 Uiso 1 1 calc R
C5 C 0.52220(9) 0.4315(2) 0.7688(3) 0.0201(5) Uani 1 1 d .
C4 C 0.56953(9) 0.5500(3) 0.8137(3) 0.0200(5) Uani 1 1 d .
C14 C 0.39602(9) 0.6789(3) 0.6544(3) 0.0221(5) Uani 1 1 d .
H14 H 0.3882 0.7800 0.6451 0.027 Uiso 1 1 calc R
C8 C 0.42957(9) 0.2122(3) 0.7114(4) 0.0241(5) Uani 1 1 d .
H8A H 0.4519 0.1963 0.8465 0.029 Uiso 1 1 calc R
H8B H 0.4524 0.1822 0.6112 0.029 Uiso 1 1 calc R
C17 C 0.54179(10) 0.9409(3) 0.7759(4) 0.0272(5) Uani 1 1 d .
H17 H 0.5486 1.0426 0.7782 0.033 Uiso 1 1 calc R
C18 C 0.30508(9) 0.2777(3) 0.3604(3) 0.0284(5) Uani 1 1 d .
H18A H 0.2765 0.2025 0.3337 0.043 Uiso 1 1 calc GR
H18B H 0.3397 0.2402 0.3273 0.043 Uiso 1 1 calc GR
H18C H 0.2934 0.3634 0.2776 0.043 Uiso 1 1 calc GR
C9 C 0.37875(9) 0.1113(3) 0.6891(4) 0.0267(5) Uani 1 1 d .
H9A H 0.3723 0.0693 0.5519 0.032 Uiso 1 1 calc R
H9B H 0.3870 0.0300 0.7858 0.032 Uiso 1 1 calc R
C1 C 0.64360(9) 0.8636(3) 0.8615(4) 0.0316(5) Uani 1 1 d .
H1A H 0.6582 0.8211 0.9932 0.047 Uiso 1 1 calc GR
H1B H 0.6513 0.9682 0.8646 0.047 Uiso 1 1 calc GR
H1C H 0.6612 0.8173 0.7582 0.047 Uiso 1 1 calc GR
H6B H 0.2337(15) 0.001(6) 1.122(6) 0.062(11) Uiso 1 1 d .

loop_
_atom_site_aniso_label
_atom_site_aniso_U_11
_atom_site_aniso_U_22
_atom_site_aniso_U_33
_atom_site_aniso_U_23
_atom_site_aniso_U_13
_atom_site_aniso_U_12
O1 0.0237(8) 0.0166(8) 0.0380(9) -0.0001(7) 0.0021(6) -0.0016(7)
O4 0.0189(8) 0.0308(9) 0.0347(8) 0.0008(8) 0.0043(6) 0.0011(7)
O5 0.0292(8) 0.0318(9) 0.0328(8) 0.0006(8) 0.0054(7) -0.0127(7)
O3 0.0237(8) 0.0170(9) 0.0545(11) 0.0001(8) 0.0019(7) 0.0022(7)
O2 0.0177(8) 0.0283(9) 0.0455(10) -0.0021(8) 0.0000(7) 0.0007(7)
O6 0.0284(9) 0.0542(12) 0.0328(9) 0.0018(10) 0.0024(7) -0.0106(8)
C15 0.0195(10) 0.0197(11) 0.0179(10) -0.0009(9) 0.0030(8) -0.0023(9)
C16 0.0243(11) 0.0169(10) 0.0184(10) -0.0005(9) 0.0031(7) -0.0022(9)
C6 0.0205(10) 0.0199(12) 0.0156(10) 0.0007(8) 0.0014(8) -0.0007(8)
C3 0.0208(10) 0.0208(12) 0.0185(10) -0.0012(9) 0.0021(8) -0.0034(9)
C7 0.0202(10) 0.0195(11) 0.0187(9) -0.0011(9) 0.0029(8) -0.0019(9)
C12 0.0201(10) 0.0194(11) 0.0173(9) -0.0010(9) 0.0019(8) -0.0021(8)
C10 0.0245(10) 0.0232(11) 0.0248(10) 0.0000(10) 0.0027(8) -0.0066(9)
C2 0.0240(11) 0.0233(12) 0.0239(10) -0.0020(9) 0.0045(8) -0.0068(8)
C11 0.0158(9) 0.0237(12) 0.0249(10) -0.0023(9) 0.0014(7) -0.0035(9)
C13 0.0197(10) 0.0211(11) 0.0254(10) -0.0004(9) -0.0001(8) 0.0018(9)
C5 0.0201(11) 0.0185(11) 0.0212(10) -0.0007(9) 0.0022(8) -0.0031(9)
C4 0.0203(11) 0.0196(11) 0.0198(10) -0.0014(9) 0.0028(8) -0.0006(9)
C14 0.0233(11) 0.0180(11) 0.0249(10) 0.0021(9) 0.0037(8) 0.0018(8)
C8 0.0213(11) 0.0184(12) 0.0311(11) 0.0004(10) 0.0007(8) -0.0014(9)
C17 0.0263(12) 0.0175(11) 0.0366(13) -0.0025(10) 0.0021(10) -0.0064(9)
C18 0.0291(11) 0.0283(12) 0.0260(11) -0.0008(10) 0.0001(8) -0.0063(9)
C9 0.0246(10) 0.0184(10) 0.0354(11) 0.0023(10) 0.0006(9) -0.0023(9)
C1 0.0243(11) 0.0305(13) 0.0383(12) -0.0040(11) 0.0011(9) -0.0095(10)

loop_
_atom_type_symbol
_atom_type_description
_atom_type_scat_dispersion_real
_atom_type_scat_dispersion_imag
_atom_type_scat_source
C C 0.0181 0.0091 'International Tables Vol C Tables 4.2.6.8 and 6.1.1.4'
H H 0.0000 0.0000 'International Tables Vol C Tables 4.2.6.8 and 6.1.1.4'
O O 0.0492 0.0322 'International Tables Vol C Tables 4.2.6.8 and 6.1.1.4'

loop_
_geom_angle_atom_site_label_1
_geom_angle_atom_site_label_2
_geom_angle_atom_site_label_3
_geom_angle
C16 O1 C17 105.66(18)
C11 O4 H4 109.5
C10 O5 H5 109.5
H6A O6 H6B 104.6
C6 C15 C16 117.83(19)
C14 C15 C16 121.8(2)
C14 C15 C6 120.4(2)
O1 C16 C15 121.3(2)
O1 C16 C3 110.1(2)
C3 C16 C15 128.6(2)
C15 C6 C5 118.1(2)
C7 C6 C15 119.55(19)
C7 C6 C5 122.3(2)
C16 C3 C2 107.5(2)
C16 C3 C4 118.7(2)
C4 C3 C2 133.80(19)
C6 C7 C8 120.48(19)
C12 C7 C6 119.0(2)
C12 C7 C8 120.50(19)
C7 C12 C11 121.17(19)
C13 C12 C7 119.8(2)
C13 C12 C11 119.0(2)
O5 C10 H10 109.1
O5 C10 C11 111.37(17)
O5 C10 C9 108.12(19)
C11 C10 H10 109.1
C9 C10 H10 109.1
C9 C10 C11 109.92(18)
C3 C2 C1 127.9(2)
C17 C2 C3 104.50(18)
C17 C2 C1 127.6(2)
O4 C11 C12 110.61(18)
O4 C11 C10 106.48(17)
O4 C11 C18 109.47(17)
C10 C11 C12 108.45(17)
C18 C11 C12 109.63(17)
C18 C11 C10 112.2(2)
C12 C13 H13 119.2
C14 C13 C12 121.7(2)
C14 C13 H13 119.2
O3 C5 C6 124.4(2)
O3 C5 C4 115.4(2)
C6 C5 C4 120.2(2)
O2 C4 C3 126.4(2)
O2 C4 C5 117.1(2)
C3 C4 C5 116.53(19)
C15 C14 H14 120.2
C13 C14 C15 119.6(2)
C13 C14 H14 120.2
C7 C8 H8A 108.2
C7 C8 H8B 108.2
C7 C8 C9 116.54(19)
H8A C8 H8B 107.3
C9 C8 H8A 108.2
C9 C8 H8B 108.2
O1 C17 H17 123.9
C2 C17 O1 112.2(2)
C2 C17 H17 123.9
C11 C18 H18A 109.5
C11 C18 H18B 109.5
C11 C18 H18C 109.5
H18A C18 H18B 109.5
H18A C18 H18C 109.5
H18B C18 H18C 109.5
C10 C9 C8 114.2(2)
C10 C9 H9A 108.7
C10 C9 H9B 108.7
C8 C9 H9A 108.7
C8 C9 H9B 108.7
H9A C9 H9B 107.6
C2 C1 H1A 109.5
C2 C1 H1B 109.5
C2 C1 H1C 109.5
H1A C1 H1B 109.5
H1A C1 H1C 109.5
H1B C1 H1C 109.5

loop_
_geom_bond_atom_site_label_1
_geom_bond_atom_site_label_2
_geom_bond_distance
O1 C16 1.353(3)
O1 C17 1.392(3)
O4 H4 0.8300
O4 C11 1.431(3)
O5 H5 0.8300
O5 C10 1.425(3)
O3 C5 1.210(3)
O2 C4 1.214(3)
O6 H6A 0.8500
O6 H6B 0.90(5)
C15 C16 1.449(3)
C15 C6 1.420(3)
C15 C14 1.384(3)
C16 C3 1.361(3)
C6 C7 1.419(3)
C6 C5 1.496(3)
C3 C2 1.443(3)
C3 C4 1.440(3)
C7 C12 1.403(3)
C7 C8 1.512(3)
C12 C11 1.535(3)
C12 C13 1.397(3)
C10 H10 0.9900
C10 C11 1.529(3)
C10 C9 1.517(3)
C2 C17 1.336(4)
C2 C1 1.501(3)
C11 C18 1.527(3)
C13 H13 0.9400
C13 C14 1.383(3)
C5 C4 1.570(3)
C14 H14 0.9400
C8 H8A 0.9800
C8 H8B 0.9800
C8 C9 1.528(3)
C17 H17 0.9400
C18 H18A 0.9700
C18 H18B 0.9700
C18 H18C 0.9700
C9 H9A 0.9800
C9 H9B 0.9800
C1 H1A 0.9700
C1 H1B 0.9700
C1 H1C 0.9700
